data_2229688
loop_
_publ_author_name
'Xu, Liang'
'Xu, Bao-Li'
'Lu, Shu-Jun'
'Wang, Bing'
'Kang, Ting-Guo'

_publ_section_title
;
 8-Nitroquinoline
;
_journal_coeditor_code HG5010
_journal_issue 4
_journal_name_full 'Acta Crystallographica Section E'
_journal_page_first o957
_journal_paper_doi 10.1107/S1600536811010014
_journal_volume 67
_journal_year 2011
_chemical_formula_iupac 'C9 H6 N2 O2'
_chemical_formula_moiety 'C9 H6 N2 O2'
_chemical_formula_sum 'C9 H6 N2 O2'
_chemical_formula_weight 174.16
_chemical_name_systematic
;
8-Nitroquinoline
;
_space_group_IT_number 14
_symmetry_cell_setting monoclinic
_symmetry_space_group_name_Hall '-P 2ybc'
_symmetry_space_group_name_H-M 'P 1 21/c 1'
_atom_sites_solution_hydrogens geom
_atom_sites_solution_primary direct
_atom_sites_solution_secondary difmap
_audit_creation_method SHELXL-97
_cell_angle_alpha 90.00
_cell_angle_beta 114.086(4)
_cell_angle_gamma 90.00
_cell_formula_units_Z 4
_cell_length_a 7.2421(11)
_cell_length_b 16.688(3)
_cell_length_c 7.2089(11)
_cell_measurement_reflns_used 3873
_cell_measurement_temperature 296(2)
_cell_measurement_theta_max 30.00
_cell_measurement_theta_min 3.08
_cell_volume 795.4(2)
_computing_cell_refinement 'SAINT-Plus (Bruker, 2003)'
_computing_data_collection 'SMART (Bruker, 2001)'
_computing_data_reduction 'SAINT-Plus (Bruker, 2003)'
_computing_molecular_graphics 'SHELXTL (Sheldrick, 2008)'
_computing_publication_material 'SHELXTL (Sheldrick, 2008)'
_computing_structure_refinement 'SHELXTL (Sheldrick, 2008)'
_computing_structure_solution 'SHELXTL (Sheldrick, 2008)'
_diffrn_ambient_temperature 296(2)
_diffrn_measured_fraction_theta_full 0.993
_diffrn_measured_fraction_theta_max 0.993
_diffrn_measurement_device_type 'Bruker SMART CCD area-detector'
_diffrn_measurement_method '\f and \w'
_diffrn_radiation_monochromator graphite
_diffrn_radiation_source 'fine-focus sealed tube'
_diffrn_radiation_type MoK\a
_diffrn_radiation_wavelength 0.71073
_diffrn_reflns_av_R_equivalents 0.0225
_diffrn_reflns_av_sigmaI/netI 0.0213
_diffrn_reflns_limit_h_max 10
_diffrn_reflns_limit_h_min -9
_diffrn_reflns_limit_k_max 21
_diffrn_reflns_limit_k_min -23
_diffrn_reflns_limit_l_max 10
_diffrn_reflns_limit_l_min -10
_diffrn_reflns_number 10084
_diffrn_reflns_theta_full 30.00
_diffrn_reflns_theta_max 30.00
_diffrn_reflns_theta_min 3.08
_exptl_absorpt_coefficient_mu 0.106
_exptl_absorpt_correction_type none
_exptl_crystal_colour yellow
_exptl_crystal_density_diffrn 1.454
_exptl_crystal_density_method 'not measured'
_exptl_crystal_description block
_exptl_crystal_F_000 360
_exptl_crystal_size_max 0.40
_exptl_crystal_size_mid 0.32
_exptl_crystal_size_min 0.25
_refine_diff_density_max 0.270
_refine_diff_density_min -0.216
_refine_ls_extinction_coef 0.133(14)
_refine_ls_extinction_expression Fc^*^=kFc[1+0.001xFc^2^\l^3^/sin(2\q)]^-1/4^
_refine_ls_extinction_method 'SHELXTL (Sheldrick, 2008)'
_refine_ls_goodness_of_fit_ref 1.031
_refine_ls_hydrogen_treatment constr
_refine_ls_matrix_type full
_refine_ls_number_parameters 119
_refine_ls_number_reflns 2287
_refine_ls_number_restraints 0
_refine_ls_restrained_S_all 1.031
_refine_ls_R_factor_all 0.0549
_refine_ls_R_factor_gt 0.0452
_refine_ls_shift/su_max 0.000
_refine_ls_shift/su_mean 0.000
_refine_ls_structure_factor_coef Fsqd
_refine_ls_weighting_details 'calc w=1/[\s^2^(Fo^2^)+(0.0809P)^2^+0.1053P] where P=(Fo^2^+2Fc^2^)/3'
_refine_ls_weighting_scheme calc
_refine_ls_wR_factor_gt 0.1342
_refine_ls_wR_factor_ref 0.1473
_reflns_number_gt 1827
_reflns_number_total 2287
_reflns_threshold_expression I>2\s(I)
_cod_data_source_file hg5010.cif
_cod_data_source_block I
_cod_original_sg_symbol_H-M 'P 21/c'
_cod_database_code 2229688
_cod_database_fobs_code 2229688

loop_
_symmetry_equiv_pos_as_xyz
'x, y, z'
'-x, y+1/2, -z+1/2'
'-x, -y, -z'
'x, -y-1/2, z-1/2'

loop_
_atom_site_type_symbol
_atom_site_label
_atom_site_fract_x
_atom_site_fract_y
_atom_site_fract_z
_atom_site_U_iso_or_equiv
_atom_site_adp_type
_atom_site_calc_flag
_atom_site_refinement_flags
_atom_site_occupancy
_atom_site_disorder_assembly
_atom_site_disorder_group
C C6 0.25070(14) 0.69710(6) 0.26068(13) 0.0354(2) Uani d . 1 . .
C C1 0.25541(15) 0.61239(7) 0.26308(15) 0.0380(2) Uani d . 1 . .
N N1 0.41946(14) 0.73928(6) 0.28382(15) 0.0454(3) Uani d . 1 . .
C C5 0.06270(16) 0.73360(7) 0.22521(16) 0.0422(3) Uani d . 1 . .
N N2 0.44722(15) 0.57111(6) 0.30592(16) 0.0467(3) Uani d . 1 . .
C C4 -0.10800(18) 0.68516(9) 0.1935(2) 0.0554(3) Uani d . 1 . .
H H4 -0.2304 0.7092 0.1738 0.066 Uiso calc R 1 . .
C C2 0.08895(19) 0.56627(8) 0.2262(2) 0.0502(3) Uani d . 1 . .
H H2 0.0973 0.5107 0.2241 0.060 Uiso calc R 1 . .
C C9 0.0561(2) 0.81833(8) 0.21989(19) 0.0560(3) Uani d . 1 . .
H H9 -0.0634 0.8452 0.1985 0.067 Uiso calc R 1 . .
C C7 0.4030(2) 0.81781(8) 0.27567(19) 0.0547(3) Uani d . 1 . .
H H7 0.5169 0.8474 0.2905 0.066 Uiso calc R 1 . .
C C3 -0.09546(19) 0.60401(9) 0.1914(2) 0.0595(4) Uani d . 1 . .
H H3 -0.2101 0.5732 0.1668 0.071 Uiso calc R 1 . .
O O1 0.59089(14) 0.58621(7) 0.46328(17) 0.0659(3) Uani d . 1 . .
C C8 0.2259(2) 0.86002(8) 0.2462(2) 0.0600(4) Uani d . 1 . .
H H8 0.2248 0.9157 0.2448 0.072 Uiso calc R 1 . .
O O2 0.45132(17) 0.52226(7) 0.18178(19) 0.0742(4) Uani d . 1 . .

loop_
_atom_site_aniso_label
_atom_site_aniso_U_11
_atom_site_aniso_U_22
_atom_site_aniso_U_33
_atom_site_aniso_U_12
_atom_site_aniso_U_13
_atom_site_aniso_U_23
C6 0.0357(5) 0.0374(5) 0.0308(4) -0.0003(3) 0.0114(4) 0.0008(3)
C1 0.0358(5) 0.0380(5) 0.0407(5) 0.0011(3) 0.0162(4) 0.0008(4)
N1 0.0429(5) 0.0451(5) 0.0466(5) -0.0068(4) 0.0167(4) 0.0050(4)
C5 0.0399(5) 0.0452(6) 0.0362(5) 0.0056(4) 0.0101(4) -0.0023(4)
N2 0.0459(5) 0.0398(5) 0.0594(6) 0.0052(4) 0.0266(4) 0.0074(4)
C4 0.0334(5) 0.0679(8) 0.0594(7) 0.0041(5) 0.0132(5) -0.0067(6)
C2 0.0494(6) 0.0408(6) 0.0602(7) -0.0091(4) 0.0222(5) -0.0052(5)
C9 0.0630(8) 0.0481(7) 0.0494(6) 0.0180(5) 0.0154(5) -0.0001(5)
C7 0.0633(8) 0.0454(7) 0.0502(6) -0.0134(5) 0.0180(6) 0.0035(5)
C3 0.0374(6) 0.0663(8) 0.0721(8) -0.0153(5) 0.0196(6) -0.0101(6)
O1 0.0438(5) 0.0715(7) 0.0714(7) 0.0104(4) 0.0123(5) 0.0066(5)
C8 0.0829(10) 0.0361(6) 0.0523(7) 0.0008(6) 0.0187(7) 0.0013(4)
O2 0.0783(7) 0.0651(7) 0.0898(8) 0.0166(5) 0.0451(6) -0.0117(5)

loop_
_atom_type_symbol
_atom_type_description
_atom_type_scat_dispersion_real
_atom_type_scat_dispersion_imag
_atom_type_scat_source
C C 0.0033 0.0016 'International Tables Vol C Tables 4.2.6.8 and 6.1.1.4'
H H 0.0000 0.0000 'International Tables Vol C Tables 4.2.6.8 and 6.1.1.4'
N N 0.0061 0.0033 'International Tables Vol C Tables 4.2.6.8 and 6.1.1.4'
O O 0.0106 0.0060 'International Tables Vol C Tables 4.2.6.8 and 6.1.1.4'

loop_
_geom_angle_atom_site_label_1
_geom_angle_atom_site_label_2
_geom_angle_atom_site_label_3
_geom_angle_site_symmetry_1
_geom_angle_site_symmetry_3
_geom_angle
_geom_angle_publ_flag
N1 C6 C1 . . 119.99(9) ?
N1 C6 C5 . . 123.30(10) ?
C1 C6 C5 . . 116.66(9) ?
C2 C1 C6 . . 123.20(10) ?
C2 C1 N2 . . 117.57(10) ?
C6 C1 N2 . . 119.23(9) ?
C7 N1 C6 . . 116.71(10) ?
C9 C5 C4 . . 123.30(11) ?
C9 C5 C6 . . 116.99(11) ?
C4 C5 C6 . . 119.70(11) ?
O1 N2 O2 . . 123.84(11) ?
O1 N2 C1 . . 118.49(10) ?
O2 N2 C1 . . 117.65(11) ?
C3 C4 C5 . . 120.90(11) ?
C3 C4 H4 . . 119.6 ?
C5 C4 H4 . . 119.6 ?
C1 C2 C3 . . 118.90(12) ?
C1 C2 H2 . . 120.6 ?
C3 C2 H2 . . 120.5 ?
C8 C9 C5 . . 119.35(12) ?
C8 C9 H9 . . 120.3 ?
C5 C9 H9 . . 120.3 ?
N1 C7 C8 . . 124.64(12) ?
N1 C7 H7 . . 117.7 ?
C8 C7 H7 . . 117.7 ?
C4 C3 C2 . . 120.57(11) ?
C4 C3 H3 . . 119.7 ?
C2 C3 H3 . . 119.7 ?
C9 C8 C7 . . 118.98(12) ?
C9 C8 H8 . . 120.5 ?
C7 C8 H8 . . 120.5 ?

loop_
_geom_bond_atom_site_label_1
_geom_bond_atom_site_label_2
_geom_bond_site_symmetry_2
_geom_bond_distance
_geom_bond_publ_flag
C6 N1 . 1.3604(14) ?
C6 C1 . 1.4140(15) ?
C6 C5 . 1.4163(14) ?
C1 C2 . 1.3619(16) ?
C1 N2 . 1.4661(14) ?
N1 C7 . 1.3151(17) ?
C5 C9 . 1.4148(18) ?
C5 C4 . 1.4154(18) ?
N2 O1 . 1.2122(14) ?
N2 O2 . 1.2198(15) ?
C4 C3 . 1.358(2) ?
C4 H4 . 0.9300 ?
C2 C3 . 1.4035(19) ?
C2 H2 . 0.9300 ?
C9 C8 . 1.357(2) ?
C9 H9 . 0.9300 ?
C7 C8 . 1.401(2) ?
C7 H7 . 0.9300 ?
C3 H3 . 0.9300 ?
C8 H8 . 0.9300 ?

loop_
_geom_torsion_atom_site_label_1
_geom_torsion_atom_site_label_2
_geom_torsion_atom_site_label_3
_geom_torsion_atom_site_label_4
_geom_torsion_site_symmetry_1
_geom_torsion_site_symmetry_2
_geom_torsion_site_symmetry_3
_geom_torsion_site_symmetry_4
_geom_torsion
_geom_torsion_publ_flag
N1 C6 C1 C2 . . . . -175.08(10) ?
C5 C6 C1 C2 . . . . 2.42(15) ?
N1 C6 C1 N2 . . . . 4.57(14) ?
C5 C6 C1 N2 . . . . -177.94(9) ?
C1 C6 N1 C7 . . . . 178.58(9) ?
C5 C6 N1 C7 . . . . 1.26(15) ?
N1 C6 C5 C9 . . . . -1.77(15) ?
C1 C6 C5 C9 . . . . -179.18(9) ?
N1 C6 C5 C4 . . . . 177.09(10) ?
C1 C6 C5 C4 . . . . -0.32(15) ?
C2 C1 N2 O1 . . . . -123.73(13) ?
C6 C1 N2 O1 . . . . 56.60(14) ?
C2 C1 N2 O2 . . . . 54.95(15) ?
C6 C1 N2 O2 . . . . -124.71(12) ?
C9 C5 C4 C3 . . . . 177.10(13) ?
C6 C5 C4 C3 . . . . -1.69(19) ?
C6 C1 C2 C3 . . . . -2.46(18) ?
N2 C1 C2 C3 . . . . 177.89(11) ?
C4 C5 C9 C8 . . . . -178.13(12) ?
C6 C5 C9 C8 . . . . 0.68(17) ?
C6 N1 C7 C8 . . . . 0.35(18) ?
C5 C4 C3 C2 . . . . 1.7(2) ?
C1 C2 C3 C4 . . . . 0.3(2) ?
C5 C9 C8 C7 . . . . 0.76(19) ?
N1 C7 C8 C9 . . . . -1.4(2) ?

loop_
_cod_related_entry_id
_cod_related_entry_database
_cod_related_entry_code
1 ChemSpider 11337
